data_7224191
loop_
_publ_author_name
'Poh, Hwa Tiong'
'Ho, Chi Lui Paul'
'Fan, Wai Yip'

_publ_section_title
;
 Cyclopentadienyl iron dicarbonyl (CpFe(CO)2) derivatives as
 apoptosis-inducing agents
;
_journal_name_full 'RSC Adv.'
_journal_paper_doi 10.1039/C5RA23891A
_journal_year 2016
_chemical_formula_sum 'C8 H5 Fe N O2 S'
_chemical_formula_weight 235.04
_chemical_name_systematic CpFe(CO)2SCN
_space_group_IT_number 2
_symmetry_cell_setting triclinic
_symmetry_space_group_name_Hall '-P 1'
_symmetry_space_group_name_H-M 'P -1'
_atom_sites_solution_hydrogens geom
_atom_sites_solution_primary direct
_atom_sites_solution_secondary difmap
_audit_creation_method SHELXL-97
_audit_update_record
;
2015-11-05 deposited with the CCDC.
2016-02-08 downloaded from the CCDC.
;
_cell_angle_alpha 93.169(7)
_cell_angle_beta 95.036(7)
_cell_angle_gamma 118.514(7)
_cell_formula_units_Z 2
_cell_length_a 6.798(4)
_cell_length_b 7.024(4)
_cell_length_c 10.813(6)
_cell_measurement_reflns_used 798
_cell_measurement_temperature 100(2)
_cell_measurement_theta_max 26.01
_cell_measurement_theta_min 3.43
_cell_volume 449.1(4)
_computing_cell_refinement 'Bruker SAINT'
_computing_data_collection 'Bruker APEX2'
_computing_data_reduction 'Bruker SAINT'
_computing_molecular_graphics 'Bruker SHELXTL'
_computing_publication_material 'Bruker SHELXTL'
_computing_structure_refinement 'SHELXL-97 (Sheldrick, 2008)'
_computing_structure_solution 'SHELXS-97 (Sheldrick, 2008)'
_diffrn_ambient_temperature 100(2)
_diffrn_measured_fraction_theta_full 0.993
_diffrn_measured_fraction_theta_max 0.993
_diffrn_measurement_device_type 'Bruker APEX-II CCD'
_diffrn_measurement_method '\f and \w scans'
_diffrn_radiation_monochromator graphite
_diffrn_radiation_source 'fine-focus sealed tube'
_diffrn_radiation_type MoK\a
_diffrn_radiation_wavelength 0.71073
_diffrn_reflns_av_R_equivalents 0.0515
_diffrn_reflns_av_sigmaI/netI 0.0767
_diffrn_reflns_limit_h_max 8
_diffrn_reflns_limit_h_min -8
_diffrn_reflns_limit_k_max 9
_diffrn_reflns_limit_k_min -9
_diffrn_reflns_limit_l_max 14
_diffrn_reflns_limit_l_min -14
_diffrn_reflns_number 4151
_diffrn_reflns_theta_full 27.50
_diffrn_reflns_theta_max 27.50
_diffrn_reflns_theta_min 1.90
_exptl_absorpt_coefficient_mu 1.871
_exptl_absorpt_correction_T_max 0.7457
_exptl_absorpt_correction_T_min 0.5570
_exptl_absorpt_correction_type multi-scan
_exptl_absorpt_process_details 'Sadabs, (Sheldrick 2008)'
_exptl_crystal_density_diffrn 1.738
_exptl_crystal_density_meas ?
_exptl_crystal_density_method 'not measured'
_exptl_crystal_F_000 236
_exptl_crystal_size_max 0.40
_exptl_crystal_size_mid 0.26
_exptl_crystal_size_min 0.10
_refine_diff_density_max 0.932
_refine_diff_density_min -0.803
_refine_diff_density_rms 0.173
_refine_ls_extinction_method none
_refine_ls_goodness_of_fit_ref 1.065
_refine_ls_hydrogen_treatment constr
_refine_ls_matrix_type full
_refine_ls_number_parameters 118
_refine_ls_number_reflns 2052
_refine_ls_number_restraints 0
_refine_ls_restrained_S_all 1.065
_refine_ls_R_factor_all 0.0738
_refine_ls_R_factor_gt 0.0533
_refine_ls_shift/su_max 0.000
_refine_ls_shift/su_mean 0.000
_refine_ls_structure_factor_coef Fsqd
_refine_ls_weighting_details 'calc w=1/[\s^2^(Fo^2^)+(0.0685P)^2^+0.8365P] where P=(Fo^2^+2Fc^2^)/3'
_refine_ls_weighting_scheme calc
_refine_ls_wR_factor_gt 0.1200
_refine_ls_wR_factor_ref 0.1469
_reflns_number_gt 1593
_reflns_number_total 2052
_reflns_threshold_expression >2sigma(I)
_cod_data_source_file c5ra23891a2.cif
_cod_data_source_block c790
_cod_depositor_comments
;
The following automatic conversions were performed:

'_symmetry_cell_setting' value 'Triclinic' changed to 'triclinic'
according to
/usr/data/users/saulius/crontab/automatic-downloads/rss-feeds/RSC/lib/dictionaries/cif_core.dic
dictionary named 'cif_core.dic' version 2.4.2 from 2011-04-26.

'_exptl_absorpt_correction_type' value 'Multi-scan' changed to
'multi-scan' according to
/usr/data/users/saulius/crontab/automatic-downloads/rss-feeds/RSC/lib/dictionaries/cif_core.dic
dictionary named 'cif_core.dic' version 2.4.2 from 2011-04-26.

'_exptl_crystal_density_meas' value 'Not Measured' was changed to '?'
- the value is perceived as not measured.

Automatic conversion script
Id: cif_fix_values 4268 2015-11-12 08:31:59Z antanas 
;
_cod_database_code 7224191

loop_
_symmetry_equiv_pos_as_xyz
'x, y, z'
'-x, -y, -z'

loop_
_atom_site_label
_atom_site_type_symbol
_atom_site_fract_x
_atom_site_fract_y
_atom_site_fract_z
_atom_site_U_iso_or_equiv
_atom_site_adp_type
_atom_site_occupancy
_atom_site_symmetry_multiplicity
_atom_site_calc_flag
_atom_site_refinement_flags
Fe1 Fe 0.53048(11) 0.22752(11) 0.23451(6) 0.0097(2) Uani 1 1 d .
S1 S 0.3906(2) -0.1262(2) 0.14835(11) 0.0174(3) Uani 1 1 d .
O1 O 0.1895(6) 0.0898(6) 0.4058(3) 0.0231(9) Uani 1 1 d .
O2 O 0.2515(7) 0.3033(7) 0.0435(4) 0.0284(10) Uani 1 1 d .
N1 N 0.3899(8) -0.3427(8) 0.3640(4) 0.0226(10) Uani 1 1 d .
C1 C 0.7645(8) 0.4815(8) 0.3658(5) 0.0158(10) Uani 1 1 d .
H1 H 0.7290 0.5504 0.4377 0.019 Uiso 1 1 calc R
C2 C 0.7870(9) 0.5491(9) 0.2433(5) 0.0206(11) Uani 1 1 d .
H2 H 0.7692 0.6735 0.2145 0.025 Uiso 1 1 calc R
C3 C 0.8446(8) 0.4115(9) 0.1697(5) 0.0171(11) Uani 1 1 d .
H3 H 0.8733 0.4214 0.0805 0.020 Uiso 1 1 calc R
C4 C 0.8586(9) 0.2631(9) 0.2479(5) 0.0199(11) Uani 1 1 d .
H4 H 0.8953 0.1459 0.2221 0.024 Uiso 1 1 calc R
C5 C 0.8068(8) 0.3019(8) 0.3681(5) 0.0170(11) Uani 1 1 d .
H5 H 0.8057 0.2213 0.4416 0.020 Uiso 1 1 calc R
C6 C 0.3916(8) -0.2506(8) 0.2776(5) 0.0146(10) Uani 1 1 d .
C7 C 0.3219(8) 0.1435(8) 0.3394(4) 0.0134(10) Uani 1 1 d .
C8 C 0.3615(9) 0.2715(8) 0.1168(5) 0.0172(11) Uani 1 1 d .

loop_
_atom_site_aniso_label
_atom_site_aniso_U_11
_atom_site_aniso_U_22
_atom_site_aniso_U_33
_atom_site_aniso_U_23
_atom_site_aniso_U_13
_atom_site_aniso_U_12
Fe1 0.0097(4) 0.0112(4) 0.0042(3) 0.0014(2) -0.0014(2) 0.0022(3)
S1 0.0226(7) 0.0134(6) 0.0082(6) -0.0010(5) -0.0008(5) 0.0030(5)
O1 0.021(2) 0.033(2) 0.0117(18) 0.0048(16) 0.0081(16) 0.0091(18)
O2 0.027(2) 0.047(3) 0.0154(19) 0.0131(18) -0.0002(17) 0.020(2)
N1 0.026(3) 0.024(2) 0.018(2) 0.0051(19) 0.0021(19) 0.012(2)
C1 0.016(3) 0.011(2) 0.011(2) -0.0029(18) -0.0005(19) 0.000(2)
C2 0.013(2) 0.015(3) 0.024(3) 0.007(2) -0.003(2) -0.001(2)
C3 0.009(2) 0.023(3) 0.009(2) 0.003(2) 0.0009(18) -0.001(2)
C4 0.015(3) 0.026(3) 0.014(2) -0.001(2) 0.000(2) 0.006(2)
C5 0.010(2) 0.017(3) 0.017(3) 0.004(2) -0.006(2) 0.002(2)
C6 0.016(2) 0.009(2) 0.016(3) -0.0020(19) 0.000(2) 0.005(2)
C7 0.016(3) 0.014(2) 0.004(2) -0.0007(18) -0.0029(19) 0.004(2)
C8 0.019(3) 0.014(2) 0.021(3) 0.007(2) 0.006(2) 0.009(2)

loop_
_atom_type_symbol
_atom_type_description
_atom_type_scat_dispersion_real
_atom_type_scat_dispersion_imag
_atom_type_scat_source
C C 0.0033 0.0016 'International Tables Vol C Tables 4.2.6.8 and 6.1.1.4'
H H 0.0000 0.0000 'International Tables Vol C Tables 4.2.6.8 and 6.1.1.4'
N N 0.0061 0.0033 'International Tables Vol C Tables 4.2.6.8 and 6.1.1.4'
O O 0.0106 0.0060 'International Tables Vol C Tables 4.2.6.8 and 6.1.1.4'
S S 0.1246 0.1234 'International Tables Vol C Tables 4.2.6.8 and 6.1.1.4'
Fe Fe 0.3463 0.8444 'International Tables Vol C Tables 4.2.6.8 and 6.1.1.4'

loop_
_geom_angle_atom_site_label_1
_geom_angle_atom_site_label_2
_geom_angle_atom_site_label_3
_geom_angle
C8 Fe1 C7 93.9(2)
C8 Fe1 C2 91.3(2)
C7 Fe1 C2 122.0(2)
C8 Fe1 C1 121.2(2)
C7 Fe1 C1 91.4(2)
C2 Fe1 C1 40.1(2)
C8 Fe1 C5 158.1(2)
C7 Fe1 C5 96.8(2)
C2 Fe1 C5 66.9(2)
C1 Fe1 C5 39.8(2)
C8 Fe1 C3 97.6(2)
C7 Fe1 C3 158.5(2)
C2 Fe1 C3 40.0(2)
C1 Fe1 C3 67.1(2)
C5 Fe1 C3 66.8(2)
C8 Fe1 C4 133.4(2)
C7 Fe1 C4 132.7(2)
C2 Fe1 C4 65.9(2)
C1 Fe1 C4 66.2(2)
C5 Fe1 C4 39.5(2)
C3 Fe1 C4 39.0(2)
C8 Fe1 S1 90.99(17)
C7 Fe1 S1 91.22(16)
C2 Fe1 S1 146.40(17)
C1 Fe1 S1 147.46(15)
C5 Fe1 S1 107.74(15)
C3 Fe1 S1 106.59(15)
C4 Fe1 S1 88.71(15)
C6 S1 Fe1 100.96(17)
C5 C1 C2 107.8(4)
C5 C1 Fe1 70.5(3)
C2 C1 Fe1 69.9(3)
C5 C1 H1 126.1
C2 C1 H1 126.1
Fe1 C1 H1 126.1
C1 C2 C3 108.3(5)
C1 C2 Fe1 70.0(3)
C3 C2 Fe1 71.0(3)
C1 C2 H2 125.8
C3 C2 H2 125.8
Fe1 C2 H2 125.8
C4 C3 C2 106.9(5)
C4 C3 Fe1 70.7(3)
C2 C3 Fe1 69.0(3)
C4 C3 H3 126.5
C2 C3 H3 126.5
Fe1 C3 H3 126.5
C3 C4 C5 109.5(5)
C3 C4 Fe1 70.3(3)
C5 C4 Fe1 69.6(3)
C3 C4 H4 125.2
C5 C4 H4 125.2
Fe1 C4 H4 125.2
C4 C5 C1 107.4(4)
C4 C5 Fe1 70.9(3)
C1 C5 Fe1 69.7(3)
C4 C5 H5 126.3
C1 C5 H5 126.3
Fe1 C5 H5 126.3
N1 C6 S1 177.7(5)
O1 C7 Fe1 179.9(5)
O2 C8 Fe1 178.1(5)

loop_
_geom_bond_atom_site_label_1
_geom_bond_atom_site_label_2
_geom_bond_distance
Fe1 C8 1.778(5)
Fe1 C7 1.789(5)
Fe1 C2 2.083(5)
Fe1 C1 2.084(5)
Fe1 C5 2.096(5)
Fe1 C3 2.109(5)
Fe1 C4 2.114(5)
Fe1 S1 2.2970(18)
S1 C6 1.690(5)
O1 C7 1.135(6)
O2 C8 1.146(6)
N1 C6 1.163(7)
C1 C5 1.422(7)
C1 C2 1.428(7)
C1 H1 1.0000
C2 C3 1.432(8)
C2 H2 1.0000
C3 C4 1.410(7)
C3 H3 1.0000
C4 C5 1.422(7)
C4 H4 1.0000
C5 H5 1.0000

loop_
_geom_torsion_atom_site_label_1
_geom_torsion_atom_site_label_2
_geom_torsion_atom_site_label_3
_geom_torsion_atom_site_label_4
_geom_torsion
C8 Fe1 S1 C6 -146.9(2)
C7 Fe1 S1 C6 -53.0(2)
C2 Fe1 S1 C6 119.3(3)
C1 Fe1 S1 C6 41.5(3)
C5 Fe1 S1 C6 44.6(2)
C3 Fe1 S1 C6 114.8(2)
C4 Fe1 S1 C6 79.7(2)
C8 Fe1 C1 C5 -165.6(3)
C7 Fe1 C1 C5 99.0(3)
C2 Fe1 C1 C5 -118.3(4)
C3 Fe1 C1 C5 -80.6(3)
C4 Fe1 C1 C5 -38.0(3)
S1 Fe1 C1 C5 4.5(5)
C8 Fe1 C1 C2 -47.3(4)
C7 Fe1 C1 C2 -142.7(3)
C5 Fe1 C1 C2 118.3(4)
C3 Fe1 C1 C2 37.7(3)
C4 Fe1 C1 C2 80.4(3)
S1 Fe1 C1 C2 122.8(3)
C5 C1 C2 C3 -0.3(6)
Fe1 C1 C2 C3 -61.0(4)
C5 C1 C2 Fe1 60.7(3)
C8 Fe1 C2 C1 141.0(3)
C7 Fe1 C2 C1 45.6(4)
C5 Fe1 C2 C1 -37.8(3)
C3 Fe1 C2 C1 -118.6(4)
C4 Fe1 C2 C1 -81.0(3)
S1 Fe1 C2 C1 -125.3(3)
C8 Fe1 C2 C3 -100.4(3)
C7 Fe1 C2 C3 164.3(3)
C1 Fe1 C2 C3 118.6(4)
C5 Fe1 C2 C3 80.9(3)
C4 Fe1 C2 C3 37.6(3)
S1 Fe1 C2 C3 -6.6(5)
C1 C2 C3 C4 -0.5(6)
Fe1 C2 C3 C4 -60.8(4)
C1 C2 C3 Fe1 60.3(3)
C8 Fe1 C3 C4 -159.5(3)
C7 Fe1 C3 C4 78.8(7)
C2 Fe1 C3 C4 117.7(4)
C1 Fe1 C3 C4 79.9(3)
C5 Fe1 C3 C4 36.5(3)
S1 Fe1 C3 C4 -66.1(3)
C8 Fe1 C3 C2 82.9(3)
C7 Fe1 C3 C2 -38.9(7)
C1 Fe1 C3 C2 -37.8(3)
C5 Fe1 C3 C2 -81.2(3)
C4 Fe1 C3 C2 -117.7(4)
S1 Fe1 C3 C2 176.2(3)
C2 C3 C4 C5 1.1(6)
Fe1 C3 C4 C5 -58.7(4)
C2 C3 C4 Fe1 59.8(3)
C8 Fe1 C4 C3 28.6(4)
C7 Fe1 C4 C3 -150.8(3)
C2 Fe1 C4 C3 -38.5(3)
C1 Fe1 C4 C3 -82.5(3)
C5 Fe1 C4 C3 -120.8(5)
S1 Fe1 C4 C3 118.8(3)
C8 Fe1 C4 C5 149.4(3)
C7 Fe1 C4 C5 -30.0(4)
C2 Fe1 C4 C5 82.3(3)
C1 Fe1 C4 C5 38.3(3)
C3 Fe1 C4 C5 120.8(5)
S1 Fe1 C4 C5 -120.4(3)
C3 C4 C5 C1 -1.3(6)
Fe1 C4 C5 C1 -60.4(3)
C3 C4 C5 Fe1 59.1(4)
C2 C1 C5 C4 1.0(6)
Fe1 C1 C5 C4 61.3(3)
C2 C1 C5 Fe1 -60.3(3)
C8 Fe1 C5 C4 -83.0(7)
C7 Fe1 C5 C4 158.3(3)
C2 Fe1 C5 C4 -79.7(3)
C1 Fe1 C5 C4 -117.7(4)
C3 Fe1 C5 C4 -36.1(3)
S1 Fe1 C5 C4 64.8(3)
C8 Fe1 C5 C1 34.7(7)
C7 Fe1 C5 C1 -84.0(3)
C2 Fe1 C5 C1 38.0(3)
C3 Fe1 C5 C1 81.7(3)
C4 Fe1 C5 C1 117.7(4)
S1 Fe1 C5 C1 -177.4(3)
Fe1 S1 C6 N1 -175(12)
C8 Fe1 C7 O1 100(100)
C2 Fe1 C7 O1 -166(100)
C1 Fe1 C7 O1 -138(100)
C5 Fe1 C7 O1 -99(100)
C3 Fe1 C7 O1 -137(100)
C4 Fe1 C7 O1 -80(100)
S1 Fe1 C7 O1 9(100)
C7 Fe1 C8 O2 50(15)
C2 Fe1 C8 O2 -72(15)
C1 Fe1 C8 O2 -43(15)
C5 Fe1 C8 O2 -69(15)
C3 Fe1 C8 O2 -111(15)
C4 Fe1 C8 O2 -129(15)
S1 Fe1 C8 O2 142(15)
